data_7201698
loop_
_publ_author_name
'Beves, Jonathon E.'
'Constable, Edwin C.'
'Housecroft, Catherine E.'
'Neuburger, Markus'
'Schaffner, Silvia'

_publ_section_title
;
 A one-dimensional copper(ii) coordination polymer containing
 [Fe(pytpy)2]2+ (pytpy =
 4&#x2032;-(4-pyridyl)-2,2&#x2032;:6&#x2032;,2&#x2033;-terpyridine) as
 an expanded 4,4&#x2032;-bipyridine ligand: a hydrogen-bonded network
 penetrated by rod-like polymers
;
_journal_issue 3
_journal_name_full CrystEngComm
_journal_page_first 344
_journal_paper_doi 10.1039/b713001e
_journal_volume 10
_journal_year 2008
_chemical_formula_moiety
;
C80 H56 Cu2 Fe2 N20 O14, 2.15(C2 H3 N), 4(N O3), 5.85(H2 O)
;
_chemical_formula_sum 'C84.3 H74.15 Cu2 Fe2 N26.15 O31.85'
_chemical_formula_weight 2201.88
_space_group_IT_number 2
_symmetry_cell_setting triclinic
_symmetry_space_group_name_Hall '-P 1'
_symmetry_space_group_name_H-M 'P -1'
_atom_sites_solution_hydrogens geom
_atom_sites_solution_primary direct
_audit_creation_date 07-05-23
_audit_creation_method CRYSTALS_ver_12.84
_cell_angle_alpha 97.681(12)
_cell_angle_beta 95.210(5)
_cell_angle_gamma 104.377(5)
_cell_formula_units_Z 2
_cell_length_a 8.6581(3)
_cell_length_b 14.2343(17)
_cell_length_c 39.083(6)
_cell_measurement_reflns_used 0
_cell_measurement_temperature 173
_cell_measurement_theta_max 27
_cell_measurement_theta_min 1
_cell_volume 4585.2(9)
_computing_cell_refinement
;
EvalCCD
A. J. M. Duisenberg. Reflections on Area Detectors. Thesis, Utrecht, 1998
;
_computing_data_reduction
;
EvalCCD
A. J. M. Duisenberg. Reflections on Area Detectors. Thesis, Utrecht, 1998
;
_computing_molecular_graphics 'CAMERON (Watkin et al., 1996)'
_computing_publication_material 'CRYSTALS (Betteridge et al., 2003)'
_computing_structure_refinement 'CRYSTALS (Betteridge et al., 2003)'
_computing_structure_solution 'SIR92 (Altomare et al., 1994)'
_diffrn_ambient_temperature 173
_diffrn_measured_fraction_theta_full 0.990
_diffrn_measured_fraction_theta_max 0.940
_diffrn_measurement_device_type 'Nonius KappaCCD'
_diffrn_measurement_method '\f & \w scans'
_diffrn_radiation_monochromator graphite
_diffrn_radiation_type 'Mo K\a'
_diffrn_radiation_wavelength 0.71073
_diffrn_reflns_av_R_equivalents 0.084
_diffrn_reflns_limit_h_max 11
_diffrn_reflns_limit_h_min -11
_diffrn_reflns_limit_k_max 18
_diffrn_reflns_limit_k_min -18
_diffrn_reflns_limit_l_max 51
_diffrn_reflns_limit_l_min -50
_diffrn_reflns_number 85966
_diffrn_reflns_theta_full 25.199
_diffrn_reflns_theta_max 27.999
_diffrn_reflns_theta_min 3.010
_diffrn_standards_number 0
_exptl_absorpt_coefficient_mu 0.868
_exptl_absorpt_correction_T_max 0.97
_exptl_absorpt_correction_T_min 0.80
_exptl_absorpt_correction_type multi-scan
_exptl_absorpt_process_details 'DENZO/SCALEPACK (Otwinowski & Minor, 1997)'
_exptl_crystal_colour purple
_exptl_crystal_density_diffrn 1.586
_exptl_crystal_description plate
_exptl_crystal_F_000 2232.200
_exptl_crystal_size_max 0.38
_exptl_crystal_size_mid 0.26
_exptl_crystal_size_min 0.04
_refine_diff_density_max 2.06
_refine_diff_density_min -1.34
_refine_ls_extinction_method None
_refine_ls_goodness_of_fit_ref 1.0240
_refine_ls_hydrogen_treatment constr
_refine_ls_matrix_type full
_refine_ls_number_parameters 1414
_refine_ls_number_reflns 14907
_refine_ls_number_restraints 1919
_refine_ls_R_factor_all 0.0997
_refine_ls_R_factor_gt 0.0685
_refine_ls_shift/su_max 0.023290
_refine_ls_structure_factor_coef F
_refine_ls_weighting_details
;
Method, part 1, Chebychev polynomial, (Watkin, 1994, Prince, 1982)
[weight] = 1.0/[A~0~*T~0~(x)+A~1~*T~1~(x) ... +A~n-1~]*T~n-1~(x)]
where A~i~ are the Chebychev coefficients listed below and x= Fcalc/Fmax
Method = Robust Weighting (Prince, 1982)
W = [weight] * [1-(deltaF/6*sigmaF)^2^]^2^
A~i~ are:
3.89 -4.76 0.878 -1.22 -1.58
;
_refine_ls_weighting_scheme calc
_refine_ls_wR_factor_all 0.0880
_refine_ls_wR_factor_gt 0.0602
_refine_ls_wR_factor_ref 0.0602
_reflns_limit_h_max 11
_reflns_limit_h_min -11
_reflns_limit_k_max 18
_reflns_limit_k_min -18
_reflns_limit_l_max 51
_reflns_limit_l_min 0
_reflns_number_gt 14907
_reflns_number_total 20844
_reflns_threshold_expression I>1.5\s(I)
_oxford_diffrn_Wilson_B_factor 0.00
_oxford_diffrn_Wilson_scale 0.00
_oxford_refine_ls_scale 0.8986(9)
_oxford_structure_analysis_title '5220941 jb1022_173k'
_cod_data_source_file b713001e.txt
_cod_data_source_block jb1022_173k
_cod_depositor_comments
;
The following automatic conversions were performed:
'_symmetry_cell_setting' value 'Triclinic' changed to 'triclinic'
according to '/home/saulius/struct/CIF-dictionaries/cif_core.dic'
dictionary named 'cif_core.dic' version 2.4.1 from 2010-06-29.

Automatic conversion script
Id: cif_fix_enum 1527 2010-12-29 10:47:43Z saulius 
;
_cod_original_cell_volume 4585.3(9)
_cod_original_sg_symbol_H-M 'P -1 '
_cod_original_formula_sum 'C84.30 H74.15 Cu2 Fe2 N26.15 O31.85'
_cod_database_code 7201698

loop_
_symmetry_equiv_pos_as_xyz
x,y,z
-x,-y,-z

loop_
_atom_site_label
_atom_site_type_symbol
_atom_site_fract_x
_atom_site_fract_y
_atom_site_fract_z
_atom_site_U_iso_or_equiv
_atom_site_occupancy
_atom_site_adp_type
_atom_site_refinement_flags_posn
_atom_site_refinement_flags_adp
_atom_site_refinement_flags_occupancy
_atom_site_disorder_assembly
_atom_site_disorder_group
_atom_site_attached_hydrogens
Cu1 Cu 0.23742(6) 0.64697(4) 0.633036(11) 0.0340 1.0000 Uani . . . . . .
Cu2 Cu 0.18627(5) 1.12108(3) 0.128006(10) 0.0241 1.0000 Uani . . . . . .
Fe1 Fe 0.30020(5) 0.86027(3) 0.376238(11) 0.0175 1.0000 Uani . . . . . .
Fe2 Fe 0.33177(5) 0.37111(3) 0.878699(10) 0.0157 1.0000 Uani . . . . . .
N1 N 0.2840(3) 0.9870(2) 0.40091(7) 0.0204 1.0000 Uani . . . . . .
N2 N 0.3241(3) 0.8357(2) 0.42240(7) 0.0202 1.0000 Uani . . . . . .
N3 N 0.3138(3) 0.7231(2) 0.36661(7) 0.0206 1.0000 Uani . . . . . .
N4 N 0.5270(3) 0.9191(2) 0.37022(7) 0.0196 1.0000 Uani . . . . . .
N5 N 0.2697(3) 0.8857(2) 0.33033(7) 0.0193 1.0000 Uani . . . . . .
N6 N 0.0634(3) 0.8105(2) 0.36720(7) 0.0210 1.0000 Uani . . . . . .
N7 N 0.2825(4) 0.7041(3) 0.58920(8) 0.0347 1.0000 Uani . . . . . .
N8 N 0.1757(3) 1.0537(2) 0.17026(7) 0.0246 1.0000 Uani . . . . . .
N9 N 0.5335(5) 0.7674(3) 0.66195(8) 0.0387 1.0000 Uani . . . . . .
N10 N 0.1309(6) 0.4734(3) 0.59108(10) 0.0478 1.0000 Uani . . . . . .
N11 N 0.3174(3) 0.4959(2) 0.90512(7) 0.0197 1.0000 Uani . . . . . .
N12 N 0.3469(3) 0.3386(2) 0.92379(6) 0.0176 1.0000 Uani . . . . . .
N13 N 0.3434(3) 0.2341(2) 0.86677(7) 0.0194 1.0000 Uani . . . . . .
N14 N 0.5605(3) 0.4308(2) 0.87542(6) 0.0178 1.0000 Uani . . . . . .
N15 N 0.3103(3) 0.40240(19) 0.83362(6) 0.0173 1.0000 Uani . . . . . .
N16 N 0.0954(3) 0.3248(2) 0.86788(6) 0.0177 1.0000 Uani . . . . . .
N17 N 0.2459(4) 0.1793(2) 1.08510(7) 0.0256 1.0000 Uani . . . . . .
N18 N 0.2351(4) 0.5759(3) 0.67427(8) 0.0338 1.0000 Uani . . . . . .
N19 N 0.0979(5) 0.9461(3) 0.08519(10) 0.0458 1.0000 Uani . . . . . .
N20 N 0.4761(4) 1.2452(2) 0.15890(8) 0.0294 1.0000 Uani . . . . . .
C1 C 0.2618(4) 1.0646(3) 0.38662(9) 0.0256 1.0000 Uani . . . . . .
C2 C 0.2427(5) 1.1486(3) 0.40611(10) 0.0331 1.0000 Uani . . . . . .
C3 C 0.2472(5) 1.1539(3) 0.44192(10) 0.0352 1.0000 Uani . . . . . .
C4 C 0.2746(5) 1.0766(3) 0.45730(10) 0.0332 1.0000 Uani . . . . . .
C5 C 0.2922(4) 0.9939(2) 0.43634(8) 0.0227 1.0000 Uani . . . . . .
C6 C 0.3133(4) 0.9045(2) 0.44887(8) 0.0217 1.0000 Uani . . . . . .
C7 C 0.3135(4) 0.8849(3) 0.48275(8) 0.0250 1.0000 Uani . . . . . .
C8 C 0.3247(4) 0.7924(3) 0.48920(8) 0.0250 1.0000 Uani . . . . . .
C9 C 0.3359(4) 0.7228(3) 0.46160(9) 0.0255 1.0000 Uani . . . . . .
C10 C 0.3350(4) 0.7466(3) 0.42827(8) 0.0227 1.0000 Uani . . . . . .
C11 C 0.3323(4) 0.6806(3) 0.39582(8) 0.0233 1.0000 Uani . . . . . .
C12 C 0.3384(4) 0.5844(3) 0.39364(10) 0.0315 1.0000 Uani . . . . . .
C13 C 0.3189(5) 0.5263(3) 0.36123(11) 0.0353 1.0000 Uani . . . . . .
C14 C 0.2958(4) 0.5677(3) 0.33172(10) 0.0303 1.0000 Uani . . . . . .
C15 C 0.2951(4) 0.6663(3) 0.33520(8) 0.0243 1.0000 Uani . . . . . .
C16 C 0.6580(4) 0.9361(3) 0.39406(8) 0.0229 1.0000 Uani . . . . . .
C17 C 0.8101(4) 0.9834(3) 0.38766(9) 0.0278 1.0000 Uani . . . . . .
C18 C 0.8306(4) 1.0147(3) 0.35578(10) 0.0294 1.0000 Uani . . . . . .
C19 C 0.6982(4) 0.9979(3) 0.33107(9) 0.0276 1.0000 Uani . . . . . .
C20 C 0.5488(4) 0.9502(2) 0.33901(8) 0.0210 1.0000 Uani . . . . . .
C21 C 0.3972(4) 0.9297(2) 0.31537(8) 0.0181 1.0000 Uani . . . . . .
C22 C 0.3767(4) 0.9561(2) 0.28261(8) 0.0224 1.0000 Uani . . . . . .
C23 C 0.2204(4) 0.9384(2) 0.26560(8) 0.0211 1.0000 Uani . . . . . .
C24 C 0.0893(4) 0.8917(3) 0.28104(8) 0.0238 1.0000 Uani . . . . . .
C25 C 0.1186(4) 0.8650(2) 0.31343(8) 0.0202 1.0000 Uani . . . . . .
C26 C -0.0004(4) 0.8162(2) 0.33430(8) 0.0210 1.0000 Uani . . . . . .
C27 C -0.1627(4) 0.7776(3) 0.32263(9) 0.0255 1.0000 Uani . . . . . .
C28 C -0.2639(4) 0.7334(3) 0.34474(10) 0.0304 1.0000 Uani . . . . . .
C29 C -0.1998(4) 0.7299(3) 0.37822(9) 0.0299 1.0000 Uani . . . . . .
C30 C -0.0368(4) 0.7694(3) 0.38853(9) 0.0252 1.0000 Uani . . . . . .
C31 C 0.2109(6) 0.7716(3) 0.57967(10) 0.0403 1.0000 Uani . . . . . .
C32 C 0.2237(5) 0.8045(3) 0.54749(9) 0.0374 1.0000 Uani . . . . . .
C33 C 0.3141(5) 0.7653(3) 0.52461(9) 0.0291 1.0000 Uani . . . . . .
C34 C 0.3915(5) 0.6964(3) 0.53495(9) 0.0348 1.0000 Uani . . . . . .
C35 C 0.3740(5) 0.6691(4) 0.56757(10) 0.0396 1.0000 Uani . . . . . .
C36 C 0.0723(4) 1.0604(3) 0.19367(9) 0.0281 1.0000 Uani . . . . . .
C37 C 0.0786(4) 1.0215(3) 0.22441(9) 0.0277 1.0000 Uani . . . . . .
C38 C 0.1988(4) 0.9739(3) 0.23194(8) 0.0240 1.0000 Uani . . . . . .
C39 C 0.3024(4) 0.9648(3) 0.20715(8) 0.0263 1.0000 Uani . . . . . .
C40 C 0.2878(4) 1.0043(3) 0.17702(8) 0.0273 1.0000 Uani . . . . . .
C41 C 0.3017(4) 0.5772(2) 0.89205(9) 0.0226 1.0000 Uani . . . . . .
C42 C 0.2828(4) 0.6592(3) 0.91256(9) 0.0270 1.0000 Uani . . . . . .
C43 C 0.2802(4) 0.6594(3) 0.94820(9) 0.0291 1.0000 Uani . . . . . .
C44 C 0.3001(4) 0.5775(2) 0.96222(8) 0.0234 1.0000 Uani . . . . . .
C45 C 0.3176(3) 0.4968(2) 0.94008(7) 0.0182 1.0000 Uani . . . . . .
C46 C 0.3324(4) 0.4037(2) 0.95093(8) 0.0195 1.0000 Uani . . . . . .
C47 C 0.3237(4) 0.3782(3) 0.98401(8) 0.0223 1.0000 Uani . . . . . .
C48 C 0.3286(4) 0.2833(3) 0.98863(8) 0.0220 1.0000 Uani . . . . . .
C49 C 0.3468(4) 0.2175(3) 0.96052(8) 0.0246 1.0000 Uani . . . . . .
C50 C 0.3552(4) 0.2477(2) 0.92787(8) 0.0210 1.0000 Uani . . . . . .
C51 C 0.3573(4) 0.1865(3) 0.89468(8) 0.0213 1.0000 Uani . . . . . .
C52 C 0.3616(4) 0.0888(3) 0.89085(9) 0.0286 1.0000 Uani . . . . . .
C53 C 0.3485(4) 0.0374(3) 0.85767(10) 0.0302 1.0000 Uani . . . . . .
C54 C 0.3304(4) 0.0844(3) 0.82926(9) 0.0281 1.0000 Uani . . . . . .
C55 C 0.3294(4) 0.1816(3) 0.83464(8) 0.0221 1.0000 Uani . . . . . .
C56 C 0.6872(4) 0.4463(2) 0.90019(8) 0.0236 1.0000 Uani . . . . . .
C57 C 0.8409(4) 0.4972(3) 0.89602(9) 0.0257 1.0000 Uani . . . . . .
C58 C 0.8674(4) 0.5351(3) 0.86563(9) 0.0271 1.0000 Uani . . . . . .
C59 C 0.7388(4) 0.5203(3) 0.83990(9) 0.0245 1.0000 Uani . . . . . .
C60 C 0.5884(4) 0.4677(2) 0.84507(8) 0.0185 1.0000 Uani . . . . . .
C61 C 0.4411(4) 0.4482(2) 0.82020(8) 0.0189 1.0000 Uani . . . . . .
C62 C 0.4282(4) 0.4769(2) 0.78771(8) 0.0206 1.0000 Uani . . . . . .
C63 C 0.2757(4) 0.4570(3) 0.76878(8) 0.0235 1.0000 Uani . . . . . .
C64 C 0.1404(4) 0.4094(3) 0.78300(8) 0.0231 1.0000 Uani . . . . . .
C65 C 0.1619(4) 0.3816(2) 0.81549(8) 0.0188 1.0000 Uani . . . . . .
C66 C 0.0370(3) 0.3338(2) 0.83515(8) 0.0180 1.0000 Uani . . . . . .
C67 C -0.1257(4) 0.3017(2) 0.82261(8) 0.0230 1.0000 Uani . . . . . .
C68 C -0.2320(4) 0.2586(3) 0.84411(9) 0.0249 1.0000 Uani . . . . . .
C69 C -0.1734(4) 0.2499(3) 0.87756(9) 0.0252 1.0000 Uani . . . . . .
C70 C -0.0102(4) 0.2840(2) 0.88837(8) 0.0203 1.0000 Uani . . . . . .
C71 C 0.1815(5) 0.2495(3) 1.07520(9) 0.0332 1.0000 Uani . . . . . .
C72 C 0.2077(5) 0.2869(3) 1.04472(9) 0.0312 1.0000 Uani . . . . . .
C73 C 0.3043(4) 0.2490(3) 1.02250(8) 0.0240 1.0000 Uani . . . . . .
C74 C 0.3727(4) 0.1776(3) 1.03308(8) 0.0255 1.0000 Uani . . . . . .
C75 C 0.3416(4) 0.1451(3) 1.06448(8) 0.0270 1.0000 Uani . . . . . .
C76 C 0.1242(5) 0.5751(4) 0.69648(12) 0.0517 1.0000 Uani . . . . . .
C77 C 0.1306(5) 0.5342(4) 0.72639(12) 0.0522 1.0000 Uani . . . . . .
C78 C 0.2578(4) 0.4942(3) 0.73518(8) 0.0262 1.0000 Uani . . . . . .
C79 C 0.3742(5) 0.4981(3) 0.71303(9) 0.0327 1.0000 Uani . . . . . .
C80 C 0.3578(5) 0.5389(3) 0.68307(9) 0.0347 1.0000 Uani . . . . . .
O1 O 0.3850(4) 0.7658(2) 0.66278(7) 0.0418 1.0000 Uani . . . . . .
O2 O 0.5676(4) 0.6985(2) 0.64394(7) 0.0424 1.0000 Uani . . . . . .
O3 O 0.6369(4) 0.8378(2) 0.67961(8) 0.0489 1.0000 Uani . . . . . .
O4 O 0.0743(4) 0.5356(3) 0.60473(8) 0.0504 1.0000 Uani . . . . . .
O5 O 0.2818(5) 0.4808(3) 0.59782(10) 0.0625 1.0000 Uani . . . . . .
O6 O 0.0502(6) 0.4026(3) 0.56923(11) 0.0807 1.0000 Uani . . . . . .
O7 O 0.0271(4) 0.7093(3) 0.64198(8) 0.0556 1.0000 Uani . . . . . .
O8 O 0.3264(3) 1.2442(2) 0.15792(6) 0.0325 1.0000 Uani . . . . . .
O9 O 0.5120(3) 1.1737(2) 0.14331(7) 0.0395 1.0000 Uani . . . . . .
O10 O 0.5777(4) 1.3180(2) 0.17545(8) 0.0434 1.0000 Uani . . . . . .
O11 O 0.0357(4) 1.0042(3) 0.09829(8) 0.0506 1.0000 Uani . . . . . .
O12 O 0.2439(5) 0.9565(3) 0.09403(10) 0.0609 1.0000 Uani . . . . . .
O13 O 0.0248(6) 0.8746(3) 0.06180(10) 0.0758 1.0000 Uani . . . . . .
O14 O -0.0305(3) 1.1742(3) 0.13262(7) 0.0435 1.0000 Uani . . . . . .
O15 O -0.2144(4) 0.3943(3) 0.74959(8) 0.0526 1.0000 Uani . . . . . .
O16 O 0.0904(4) 0.6872(3) 0.82031(10) 0.0612 1.0000 Uani . . . . . .
O17 O -0.0306(5) 0.8341(3) 0.69503(10) 0.0650 1.0000 Uani . . . . . .
O18 O 0.7168(9) 0.3083(6) 0.95970(16) 0.0795 0.6500 Uani . . . . . .
O19 O 0.732(2) 0.2336(15) 0.9689(4) 0.1131 0.3500 Uani . . . . . .
O20 O 0.6139(13) 0.1023(8) 0.9672(2) 0.0914 0.5000 Uani . . . . . .
N21 N -0.1961(9) 0.6311(4) 0.57802(16) 0.0494 0.6500 Uani D U . . . .
N22 N 0.2923(8) 0.8903(6) 0.7613(2) 0.1242 1.0000 Uani D U . . . .
N23 N 0.4418(4) 0.2209(3) 0.75153(8) 0.0382 1.0000 Uani . . . . . .
N24 N -0.1751(5) 0.6569(3) 0.74401(10) 0.0447 1.0000 Uani . . . . . .
N25 N -0.016(2) 0.5004(10) 0.9958(3) 0.0822 0.5000 Uani D U . . . .
C81 C -0.0912(14) 0.5548(9) 0.5225(3) 0.0971 0.6500 Uani D U . . . .
C82 C -0.1753(12) 0.5944(6) 0.5517(2) 0.0737 0.6500 Uani D U . . . .
C83 C 0.4839(9) 0.7735(4) 0.75225(14) 0.0779 1.0000 Uani D U . . . .
C84 C 0.3718(8) 0.8371(4) 0.75746(17) 0.0779 1.0000 Uani D U . . . .
O21 O 0.4768(4) 0.2744(3) 0.72851(9) 0.0605 1.0000 Uani . . . . . .
O22 O 0.5469(3) 0.2192(3) 0.77402(8) 0.0523 1.0000 Uani . . . . . .
O23 O 0.3034(4) 0.1670(4) 0.75055(10) 0.0939 1.0000 Uani . . . . . .
O24 O -0.0538(4) 0.7262(3) 0.75354(10) 0.0648 1.0000 Uani . . . . . .
O25 O -0.2147(6) 0.5921(3) 0.76178(12) 0.0844 1.0000 Uani . . . . . .
O26 O -0.2562(5) 0.6518(3) 0.71614(12) 0.0793 1.0000 Uani . . . . . .
O27 O 0.0674(10) 0.4705(8) 1.0192(2) 0.0661 0.5000 Uani D U . . . .
O28 O -0.0079(14) 0.5928(10) 1.0042(4) 0.1136 0.5000 Uani D U . . . .
O29 O -0.1030(12) 0.4367(10) 0.9704(2) 0.1066 0.5000 Uani D U . . . .
N26 N 0.1560(8) 0.1370(6) 0.5315(2) 0.0946 0.6500 Uani D U . . . .
O30 O 0.2982(5) 0.1978(5) 0.54235(13) 0.1118 1.0000 Uani D U . . . .
O31 O 0.0670(8) 0.1920(6) 0.51938(18) 0.1447 1.0000 Uani D U . . . .
O32 O 0.1147(6) 0.0401(5) 0.53200(12) 0.1110 1.0000 Uani D U . . . .
N27 N 0.2152(11) 0.2441(9) 0.5259(4) 0.0999 0.3500 Uani D U . . . .
O33 O 0.284(2) 0.3162(11) 0.5110(4) 0.1229 0.3500 Uani D U . . . .
O34 O 0.3813(12) 0.3931(9) 0.5323(2) 0.1164 0.6500 Uani . U . . . .
N28 N 0.2756(12) 0.9174(7) 0.9510(2) 0.0648 0.5000 Uani D U . . . .
O35 O 0.2891(11) 0.8914(6) 0.9195(2) 0.0586 0.5000 Uani D U . . . .
O36 O 0.1603(15) 0.8662(10) 0.9636(3) 0.1124 0.5000 Uani D U . . . .
O37 O 0.3904(13) 0.9884(6) 0.9672(3) 0.0961 0.5000 Uani D U . . . .
N29 N 0.2399(12) 0.8871(8) 0.9352(3) 0.0519 0.5000 Uani D U . . . .
C85 C 0.1006(18) 0.9578(10) 0.9873(3) 0.0929 0.5000 Uani D U . . . .
C86 C 0.1855(17) 0.9214(9) 0.9585(3) 0.0650 0.5000 Uani D U . . . .
O38 O -0.431(2) 0.5019(12) 0.5281(3) 0.1088 0.3500 Uani . . . . . .
H11 H 0.2591 1.0614 0.3619 0.0325 1.0000 Uiso R . . . . .
H21 H 0.2267 1.2024 0.3951 0.0429 1.0000 Uiso R . . . . .
H31 H 0.2314 1.2107 0.4559 0.0450 1.0000 Uiso R . . . . .
H41 H 0.2815 1.0800 0.4821 0.0412 1.0000 Uiso R . . . . .
H71 H 0.3059 0.9340 0.5014 0.0303 1.0000 Uiso R . . . . .
H91 H 0.3442 0.6590 0.4655 0.0330 1.0000 Uiso R . . . . .
H121 H 0.3561 0.5574 0.4144 0.0400 1.0000 Uiso R . . . . .
H131 H 0.3214 0.4588 0.3593 0.0430 1.0000 Uiso R . . . . .
H141 H 0.2804 0.5288 0.3090 0.0348 1.0000 Uiso R . . . . .
H151 H 0.2809 0.6947 0.3146 0.0296 1.0000 Uiso R . . . . .
H161 H 0.6451 0.9147 0.4162 0.0282 1.0000 Uiso R . . . . .
H171 H 0.9009 0.9946 0.4051 0.0330 1.0000 Uiso R . . . . .
H181 H 0.9355 1.0476 0.3510 0.0353 1.0000 Uiso R . . . . .
H191 H 0.7092 1.0188 0.3088 0.0348 1.0000 Uiso R . . . . .
H221 H 0.4679 0.9860 0.2719 0.0283 1.0000 Uiso R . . . . .
H241 H -0.0184 0.8784 0.2695 0.0284 1.0000 Uiso R . . . . .
H271 H -0.2048 0.7816 0.2994 0.0317 1.0000 Uiso R . . . . .
H281 H -0.3765 0.7055 0.3370 0.0356 1.0000 Uiso R . . . . .
H291 H -0.2679 0.7004 0.3941 0.0375 1.0000 Uiso R . . . . .
H301 H 0.0063 0.7673 0.4118 0.0319 1.0000 Uiso R . . . . .
H311 H 0.1484 0.7986 0.5955 0.0533 1.0000 Uiso R . . . . .
H321 H 0.1712 0.8530 0.5414 0.0488 1.0000 Uiso R . . . . .
H341 H 0.4556 0.6684 0.5198 0.0460 1.0000 Uiso R . . . . .
H351 H 0.4298 0.6233 0.5749 0.0538 1.0000 Uiso R . . . . .
H361 H -0.0093 1.0935 0.1889 0.0360 1.0000 Uiso R . . . . .
H371 H 0.0018 1.0271 0.2403 0.0359 1.0000 Uiso R . . . . .
H391 H 0.3839 0.9310 0.2110 0.0341 1.0000 Uiso R . . . . .
H401 H 0.3597 0.9967 0.1602 0.0349 1.0000 Uiso R . . . . .
H411 H 0.3039 0.5776 0.8676 0.0280 1.0000 Uiso R . . . . .
H421 H 0.2716 0.7153 0.9024 0.0331 1.0000 Uiso R . . . . .
H431 H 0.2650 0.7153 0.9629 0.0343 1.0000 Uiso R . . . . .
H441 H 0.3017 0.5767 0.9868 0.0281 1.0000 Uiso R . . . . .
H471 H 0.3146 0.4250 1.0033 0.0275 1.0000 Uiso R . . . . .
H491 H 0.3533 0.1527 0.9634 0.0316 1.0000 Uiso R . . . . .
H521 H 0.3735 0.0576 0.9109 0.0368 1.0000 Uiso R . . . . .
H531 H 0.3519 -0.0301 0.8543 0.0377 1.0000 Uiso R . . . . .
H541 H 0.3187 0.0493 0.8060 0.0321 1.0000 Uiso R . . . . .
H551 H 0.3182 0.2136 0.8148 0.0264 1.0000 Uiso R . . . . .
H561 H 0.6701 0.4211 0.9215 0.0293 1.0000 Uiso R . . . . .
H571 H 0.9286 0.5061 0.9141 0.0302 1.0000 Uiso R . . . . .
H581 H 0.9732 0.5711 0.8624 0.0323 1.0000 Uiso R . . . . .
H591 H 0.7543 0.5465 0.8187 0.0304 1.0000 Uiso R . . . . .
H621 H 0.5222 0.5097 0.7784 0.0263 1.0000 Uiso R . . . . .
H641 H 0.0346 0.3962 0.7705 0.0286 1.0000 Uiso R . . . . .
H671 H -0.1638 0.3091 0.7995 0.0271 1.0000 Uiso R . . . . .
H681 H -0.3450 0.2351 0.8360 0.0293 1.0000 Uiso R . . . . .
H691 H -0.2452 0.2208 0.8929 0.0312 1.0000 Uiso R . . . . .
H701 H 0.0296 0.2783 0.9115 0.0250 1.0000 Uiso R . . . . .
H711 H 0.1140 0.2751 1.0900 0.0447 1.0000 Uiso R . . . . .
H721 H 0.1606 0.3379 1.0388 0.0416 1.0000 Uiso R . . . . .
H741 H 0.4412 0.1507 1.0189 0.0316 1.0000 Uiso R . . . . .
H751 H 0.3908 0.0961 1.0716 0.0344 1.0000 Uiso R . . . . .
H761 H 0.0378 0.6042 0.6912 0.0686 1.0000 Uiso R . . . . .
H771 H 0.0479 0.5333 0.7412 0.0692 1.0000 Uiso R . . . . .
H791 H 0.4651 0.4729 0.7183 0.0448 1.0000 Uiso R . . . . .
H801 H 0.4390 0.5407 0.6678 0.0480 1.0000 Uiso R . . . . .
H811 H -0.1686 0.5252 0.5023 0.1132 0.6500 Uiso R . . . . .
H812 H -0.0417 0.5064 0.5300 0.1132 0.6500 Uiso R . . . . .
H813 H -0.0104 0.6078 0.5167 0.1132 0.6500 Uiso R . . . . .
H831 H 0.4296 0.7070 0.7538 0.0921 1.0000 Uiso R . . . . .
H832 H 0.5754 0.7966 0.7699 0.0921 1.0000 Uiso R . . . . .
H833 H 0.5189 0.7761 0.7297 0.0921 1.0000 Uiso R . . . . .
H851 H 0.1718 1.0150 1.0017 0.1048 0.5000 Uiso R . . . . .
H852 H 0.0689 0.9073 1.0012 0.1048 0.5000 Uiso R . . . . .
H853 H 0.0071 0.9744 0.9775 0.1048 0.5000 Uiso R . . . . .

loop_
_atom_site_aniso_label
_atom_site_aniso_U_11
_atom_site_aniso_U_22
_atom_site_aniso_U_33
_atom_site_aniso_U_23
_atom_site_aniso_U_13
_atom_site_aniso_U_12
Cu1 0.0422(3) 0.0508(3) 0.0188(2) 0.0232(2) 0.00949(18) 0.0192(2)
Cu2 0.0298(2) 0.0331(2) 0.01283(18) 0.01382(16) 0.00369(15) 0.00886(18)
Fe1 0.0171(2) 0.0273(2) 0.01003(19) 0.00933(16) 0.00161(15) 0.00653(18)
Fe2 0.0150(2) 0.0239(2) 0.01009(19) 0.00873(16) 0.00184(15) 0.00526(17)
N1 0.0222(13) 0.0285(14) 0.0153(12) 0.0117(10) 0.0054(10) 0.0104(11)
N2 0.0186(12) 0.0277(14) 0.0158(12) 0.0111(10) 0.0009(10) 0.0057(11)
N3 0.0171(12) 0.0314(14) 0.0137(12) 0.0079(10) 0.0008(9) 0.0052(11)
N4 0.0213(12) 0.0251(13) 0.0146(12) 0.0072(10) 0.0029(10) 0.0080(11)
N5 0.0197(12) 0.0275(14) 0.0134(11) 0.0088(10) 0.0040(10) 0.0077(11)
N6 0.0251(13) 0.0279(14) 0.0117(11) 0.0089(10) 0.0008(10) 0.0077(11)
N7 0.0433(17) 0.0495(19) 0.0167(13) 0.0190(13) 0.0050(12) 0.0143(15)
N8 0.0298(14) 0.0307(15) 0.0140(12) 0.0098(11) 0.0025(11) 0.0063(12)
N9 0.061(2) 0.0360(18) 0.0258(16) 0.0188(14) 0.0100(15) 0.0167(17)
N10 0.073(3) 0.0331(18) 0.0319(18) 0.0157(15) -0.0071(18) 0.0039(19)
N11 0.0176(12) 0.0286(14) 0.0145(12) 0.0091(10) 0.0018(10) 0.0064(11)
N12 0.0164(12) 0.0265(13) 0.0125(11) 0.0081(10) 0.0022(9) 0.0077(10)
N13 0.0164(12) 0.0270(14) 0.0154(12) 0.0076(10) 0.0046(10) 0.0040(10)
N14 0.0163(12) 0.0276(13) 0.0114(11) 0.0070(10) 0.0000(9) 0.0078(10)
N15 0.0176(12) 0.0236(13) 0.0138(11) 0.0096(10) 0.0041(9) 0.0070(10)
N16 0.0168(11) 0.0254(13) 0.0133(11) 0.0082(10) 0.0019(9) 0.0072(10)
N17 0.0359(15) 0.0315(15) 0.0121(12) 0.0116(11) 0.0044(11) 0.0091(13)
N18 0.0361(16) 0.0483(19) 0.0212(14) 0.0220(13) 0.0036(12) 0.0106(14)
N19 0.051(2) 0.043(2) 0.044(2) 0.0268(17) 0.0003(17) 0.0039(18)
N20 0.0394(16) 0.0293(15) 0.0211(14) 0.0130(12) 0.0032(12) 0.0078(14)
C1 0.0259(16) 0.0357(18) 0.0195(15) 0.0157(14) 0.0053(13) 0.0094(14)
C2 0.0390(19) 0.0337(19) 0.0345(19) 0.0176(15) 0.0099(16) 0.0157(16)
C3 0.046(2) 0.0343(19) 0.0319(19) 0.0113(15) 0.0120(16) 0.0181(17)
C4 0.043(2) 0.0373(19) 0.0232(17) 0.0082(15) 0.0104(15) 0.0131(16)
C5 0.0220(15) 0.0288(16) 0.0182(14) 0.0082(12) 0.0039(12) 0.0053(13)
C6 0.0205(14) 0.0299(17) 0.0156(14) 0.0081(12) 0.0019(11) 0.0062(13)
C7 0.0272(16) 0.0341(18) 0.0145(14) 0.0101(13) 0.0018(12) 0.0067(14)
C8 0.0263(16) 0.0376(18) 0.0142(14) 0.0149(13) 0.0017(12) 0.0087(14)
C9 0.0289(16) 0.0325(18) 0.0208(15) 0.0150(13) 0.0047(13) 0.0125(14)
C10 0.0190(14) 0.0334(17) 0.0186(15) 0.0104(13) 0.0041(12) 0.0083(13)
C11 0.0244(15) 0.0286(17) 0.0204(15) 0.0083(13) 0.0053(12) 0.0105(13)
C12 0.0347(18) 0.0336(19) 0.0316(18) 0.0130(15) 0.0079(15) 0.0138(16)
C13 0.040(2) 0.0301(18) 0.038(2) 0.0089(16) 0.0075(16) 0.0093(16)
C14 0.0277(17) 0.0335(18) 0.0257(17) -0.0012(14) 0.0033(14) 0.0040(15)
C15 0.0225(15) 0.0339(18) 0.0175(14) 0.0052(13) 0.0014(12) 0.0089(14)
C16 0.0190(14) 0.0350(17) 0.0166(14) 0.0082(13) -0.0014(12) 0.0095(13)
C17 0.0195(15) 0.0372(19) 0.0259(16) 0.0079(14) -0.0021(13) 0.0064(14)
C18 0.0175(15) 0.0398(19) 0.0314(18) 0.0121(15) 0.0017(13) 0.0052(14)
C19 0.0239(16) 0.0403(19) 0.0227(16) 0.0141(14) 0.0073(13) 0.0095(14)
C20 0.0226(15) 0.0296(16) 0.0138(13) 0.0104(12) 0.0027(11) 0.0089(13)
C21 0.0185(14) 0.0260(15) 0.0128(13) 0.0084(11) 0.0038(11) 0.0079(12)
C22 0.0252(15) 0.0294(16) 0.0161(14) 0.0090(12) 0.0056(12) 0.0098(13)
C23 0.0258(15) 0.0274(16) 0.0117(13) 0.0077(12) 0.0005(11) 0.0087(13)
C24 0.0206(15) 0.0354(18) 0.0149(14) 0.0088(13) -0.0004(12) 0.0051(13)
C25 0.0207(14) 0.0303(16) 0.0118(13) 0.0093(12) -0.0003(11) 0.0085(13)
C26 0.0198(14) 0.0294(16) 0.0162(14) 0.0083(12) 0.0009(11) 0.0088(13)
C27 0.0225(15) 0.0368(18) 0.0199(15) 0.0100(13) 0.0011(12) 0.0106(14)
C28 0.0186(15) 0.0376(19) 0.0327(18) 0.0097(15) 0.0016(14) 0.0017(14)
C29 0.0267(16) 0.0380(19) 0.0292(17) 0.0185(15) 0.0078(14) 0.0078(15)
C30 0.0243(15) 0.0361(18) 0.0193(15) 0.0153(13) 0.0059(12) 0.0092(14)
C31 0.063(2) 0.047(2) 0.0233(17) 0.0198(16) 0.0165(17) 0.026(2)
C32 0.057(2) 0.046(2) 0.0190(16) 0.0179(15) 0.0130(16) 0.0223(19)
C33 0.0393(19) 0.0362(19) 0.0147(14) 0.0142(13) 0.0039(13) 0.0098(16)
C34 0.0395(19) 0.054(2) 0.0212(16) 0.0234(16) 0.0090(15) 0.0212(18)
C35 0.043(2) 0.064(3) 0.0276(18) 0.0294(18) 0.0126(16) 0.028(2)
C36 0.0272(16) 0.044(2) 0.0193(15) 0.0155(14) 0.0014(13) 0.0150(15)
C37 0.0278(16) 0.0417(19) 0.0201(15) 0.0138(14) 0.0065(13) 0.0153(15)
C38 0.0303(16) 0.0298(17) 0.0119(14) 0.0090(12) 0.0025(12) 0.0051(14)
C39 0.0318(17) 0.0343(18) 0.0191(15) 0.0127(13) 0.0075(13) 0.0145(15)
C40 0.0360(18) 0.0365(18) 0.0146(14) 0.0117(13) 0.0068(13) 0.0137(15)
C41 0.0214(15) 0.0274(16) 0.0212(15) 0.0117(13) 0.0028(12) 0.0065(13)
C42 0.0283(16) 0.0266(17) 0.0278(17) 0.0147(14) 0.0000(13) 0.0061(14)
C43 0.0284(17) 0.0285(17) 0.0288(17) 0.0023(14) 0.0037(14) 0.0057(14)
C44 0.0259(15) 0.0281(16) 0.0163(14) 0.0046(12) 0.0010(12) 0.0071(13)
C45 0.0169(13) 0.0269(15) 0.0116(13) 0.0081(11) 0.0022(11) 0.0045(12)
C46 0.0184(14) 0.0258(15) 0.0140(13) 0.0056(12) 0.0030(11) 0.0036(12)
C47 0.0252(15) 0.0297(17) 0.0137(14) 0.0075(12) 0.0029(12) 0.0083(13)
C48 0.0239(15) 0.0318(17) 0.0130(13) 0.0118(12) 0.0026(11) 0.0079(13)
C49 0.0337(17) 0.0280(16) 0.0174(15) 0.0118(13) 0.0036(13) 0.0138(14)
C50 0.0228(15) 0.0299(16) 0.0145(14) 0.0112(12) 0.0039(11) 0.0101(13)
C51 0.0188(14) 0.0312(17) 0.0162(14) 0.0080(12) 0.0045(11) 0.0079(13)
C52 0.0360(18) 0.0308(18) 0.0252(16) 0.0120(14) 0.0089(14) 0.0147(15)
C53 0.0340(18) 0.0268(17) 0.0332(18) 0.0051(14) 0.0111(15) 0.0114(15)
C54 0.0233(16) 0.0337(18) 0.0234(16) -0.0021(14) 0.0068(13) 0.0024(14)
C55 0.0187(14) 0.0315(17) 0.0157(14) 0.0035(12) 0.0028(11) 0.0060(13)
C56 0.0265(16) 0.0283(16) 0.0184(15) 0.0085(12) 0.0003(12) 0.0100(13)
C57 0.0175(14) 0.0329(18) 0.0251(16) 0.0047(13) -0.0049(12) 0.0061(13)
C58 0.0205(15) 0.0338(18) 0.0264(16) 0.0083(14) 0.0056(13) 0.0031(14)
C59 0.0216(15) 0.0306(17) 0.0236(15) 0.0119(13) 0.0047(12) 0.0067(13)
C60 0.0183(14) 0.0228(15) 0.0151(13) 0.0054(11) 0.0018(11) 0.0059(12)
C61 0.0161(13) 0.0251(15) 0.0165(14) 0.0065(12) 0.0026(11) 0.0056(12)
C62 0.0210(14) 0.0303(16) 0.0145(14) 0.0103(12) 0.0068(11) 0.0090(13)
C63 0.0282(16) 0.0329(17) 0.0138(14) 0.0128(13) 0.0035(12) 0.0115(14)
C64 0.0228(15) 0.0344(17) 0.0142(14) 0.0122(13) 0.0034(12) 0.0066(13)
C65 0.0173(14) 0.0246(15) 0.0142(13) 0.0076(11) -0.0013(11) 0.0040(12)
C66 0.0147(13) 0.0264(15) 0.0146(13) 0.0081(12) 0.0035(11) 0.0058(12)
C67 0.0191(14) 0.0304(17) 0.0183(14) 0.0077(13) -0.0002(12) 0.0033(13)
C68 0.0193(14) 0.0312(17) 0.0226(16) 0.0043(13) 0.0013(12) 0.0043(13)
C69 0.0220(15) 0.0316(17) 0.0244(16) 0.0123(13) 0.0077(13) 0.0055(13)
C70 0.0229(15) 0.0244(15) 0.0151(14) 0.0091(12) 0.0061(12) 0.0045(12)
C71 0.053(2) 0.038(2) 0.0209(16) 0.0169(15) 0.0154(15) 0.0239(17)
C72 0.047(2) 0.0363(19) 0.0205(16) 0.0172(14) 0.0100(15) 0.0215(17)
C73 0.0347(17) 0.0278(16) 0.0117(13) 0.0101(12) 0.0054(12) 0.0077(14)
C74 0.0296(16) 0.0331(18) 0.0162(14) 0.0111(13) 0.0043(12) 0.0083(14)
C75 0.0310(17) 0.0367(18) 0.0182(15) 0.0137(14) 0.0048(13) 0.0127(15)
C76 0.037(2) 0.092(3) 0.042(2) 0.046(2) 0.0127(18) 0.026(2)
C77 0.0304(19) 0.096(4) 0.047(2) 0.052(2) 0.0151(17) 0.023(2)
C78 0.0281(16) 0.0351(18) 0.0170(15) 0.0157(13) 0.0032(13) 0.0049(14)
C79 0.044(2) 0.048(2) 0.0204(16) 0.0186(15) 0.0142(14) 0.0273(17)
C80 0.053(2) 0.047(2) 0.0206(16) 0.0201(15) 0.0196(15) 0.0298(18)
O1 0.0591(18) 0.0496(17) 0.0260(13) 0.0167(12) 0.0127(13) 0.0235(15)
O2 0.0604(18) 0.0445(16) 0.0313(14) 0.0125(12) 0.0118(13) 0.0249(15)
O3 0.068(2) 0.0379(16) 0.0373(16) 0.0120(13) 0.0081(15) 0.0032(15)
O4 0.0604(19) 0.055(2) 0.0360(16) 0.0182(15) 0.0001(14) 0.0122(16)
O5 0.080(2) 0.062(2) 0.054(2) 0.0164(17) 0.0179(19) 0.027(2)
O6 0.117(3) 0.056(2) 0.057(2) 0.0080(19) -0.004(2) 0.007(2)
O7 0.0577(19) 0.088(2) 0.0388(17) 0.0286(16) 0.0164(14) 0.0379(18)
O8 0.0396(14) 0.0399(14) 0.0193(11) 0.0071(10) 0.0058(10) 0.0112(12)
O9 0.0436(15) 0.0399(15) 0.0368(15) 0.0071(12) 0.0011(12) 0.0155(13)
O10 0.0523(17) 0.0362(15) 0.0340(14) 0.0064(12) 0.0014(13) -0.0012(13)
O11 0.0554(19) 0.057(2) 0.0344(16) 0.0152(14) 0.0058(14) 0.0012(17)
O12 0.071(2) 0.058(2) 0.054(2) 0.0200(17) 0.0041(18) 0.0123(18)
O13 0.106(3) 0.048(2) 0.054(2) 0.0039(17) -0.014(2) -0.005(2)
O14 0.0369(14) 0.072(2) 0.0317(14) 0.0204(14) 0.0056(12) 0.0252(14)
O15 0.0376(15) 0.078(2) 0.0409(17) 0.0215(16) -0.0027(13) 0.0099(15)
O16 0.0532(19) 0.070(2) 0.058(2) 0.0091(18) 0.0209(16) 0.0088(17)
O17 0.074(2) 0.069(2) 0.066(2) 0.0290(19) 0.0359(19) 0.0268(19)
O18 0.098(4) 0.099(4) 0.047(3) 0.014(3) 0.018(3) 0.031(4)
O19 0.123(6) 0.147(8) 0.082(7) -0.042(6) -0.009(6) 0.098(6)
O20 0.130(5) 0.128(6) 0.054(4) 0.014(4) 0.011(4) 0.103(5)
N21 0.087(4) 0.021(2) 0.050(3) 0.017(2) 0.008(3) 0.026(3)
N22 0.067(3) 0.114(5) 0.160(5) -0.048(4) 0.018(4) 0.003(3)
N23 0.0312(16) 0.058(2) 0.0228(15) 0.0066(14) -0.0023(13) 0.0089(15)
N24 0.054(2) 0.044(2) 0.0400(19) 0.0110(16) 0.0192(17) 0.0127(17)
N25 0.066(4) 0.144(4) 0.059(4) 0.069(4) 0.012(3) 0.041(4)
C81 0.098(5) 0.079(5) 0.107(6) 0.010(5) -0.014(5) 0.024(5)
C82 0.103(5) 0.045(4) 0.079(4) 0.027(3) -0.019(4) 0.032(4)
C83 0.132(4) 0.060(3) 0.037(2) 0.009(2) 0.023(3) 0.013(3)
C84 0.086(3) 0.055(3) 0.069(3) -0.011(3) 0.025(3) -0.020(3)
O21 0.0404(16) 0.091(3) 0.0451(18) 0.0417(18) -0.0117(14) -0.0018(17)
O22 0.0325(14) 0.090(2) 0.0362(16) 0.0307(16) -0.0066(12) 0.0135(15)
O23 0.0428(19) 0.171(4) 0.052(2) 0.064(3) -0.0131(16) -0.018(2)
O24 0.057(2) 0.064(2) 0.057(2) 0.0174(17) -0.0079(17) -0.0118(18)
O25 0.114(3) 0.070(2) 0.084(3) 0.042(2) 0.053(3) 0.020(2)
O26 0.073(2) 0.076(3) 0.072(3) 0.006(2) -0.013(2) -0.001(2)
O27 0.063(3) 0.131(5) 0.049(4) 0.065(4) 0.033(3) 0.070(4)
O28 0.090(4) 0.155(5) 0.127(6) 0.069(5) 0.027(5) 0.060(5)
O29 0.085(4) 0.184(6) 0.049(4) 0.057(4) -0.001(3) 0.014(5)
N26 0.050(3) 0.190(5) 0.055(4) 0.035(4) 0.009(3) 0.043(4)
O30 0.061(2) 0.201(5) 0.073(3) 0.050(3) -0.003(2) 0.024(3)
O31 0.097(3) 0.221(5) 0.127(4) -0.009(4) -0.013(3) 0.092(4)
O32 0.077(3) 0.205(5) 0.048(2) 0.048(3) 0.005(2) 0.018(3)
N27 0.099(5) 0.177(7) 0.046(5) 0.027(5) 0.023(5) 0.068(5)
O33 0.159(6) 0.151(7) 0.068(6) 0.001(6) 0.047(6) 0.054(7)
O34 0.121(5) 0.181(6) 0.081(4) 0.043(5) 0.026(4) 0.087(4)
N28 0.102(5) 0.050(4) 0.042(4) 0.016(4) -0.025(4) 0.025(4)
O35 0.066(4) 0.050(4) 0.058(4) 0.003(4) -0.020(4) 0.025(3)
O36 0.143(5) 0.101(6) 0.101(6) 0.030(5) 0.039(5) 0.031(6)
O37 0.134(5) 0.059(4) 0.078(5) -0.009(4) -0.046(5) 0.026(4)
N29 0.062(4) 0.060(5) 0.042(5) 0.027(4) -0.007(4) 0.027(4)
C85 0.130(6) 0.073(6) 0.058(5) 0.012(5) 0.010(5) -0.007(6)
C86 0.082(5) 0.050(5) 0.046(5) 0.007(4) -0.007(4) -0.010(5)
O38 0.207(6) 0.146(7) 0.037(5) 0.027(5) 0.018(6) 0.157(5)

loop_
_atom_type_symbol
_atom_type_scat_dispersion_real
_atom_type_scat_dispersion_imag
_atom_type_scat_Cromer_Mann_a1
_atom_type_scat_Cromer_Mann_b1
_atom_type_scat_Cromer_Mann_a2
_atom_type_scat_Cromer_Mann_b2
_atom_type_scat_Cromer_Mann_a3
_atom_type_scat_Cromer_Mann_b3
_atom_type_scat_Cromer_Mann_a4
_atom_type_scat_Cromer_Mann_b4
_atom_type_scat_Cromer_Mann_c
_atom_type_scat_source
C 0.0033 0.0016 2.3100 20.8439 1.0200 10.2075 1.5886 0.5687 0.8650 51.6512 0.2156 'International Tables Vol C 4.2.6.8 and 6.1.1.4'
H 0.0000 0.0000 0.4930 10.5109 0.3229 26.1257 0.1402 3.1424 0.0408 57.7998 0.0030 'International Tables Vol C 4.2.6.8 and 6.1.1.4'
Cu 0.3201 1.2651 13.3380 3.5828 7.1676 0.2470 5.6158 11.3966 1.6735 64.8126 1.1910 'International Tables Vol C 4.2.6.8 and 6.1.1.4'
Fe 0.3463 0.8444 11.7695 4.7611 7.3573 0.3072 3.5222 15.3535 2.3045 76.8805 1.0369 'International Tables Vol C 4.2.6.8 and 6.1.1.4'
N 0.0061 0.0033 12.2126 0.0057 3.1322 9.8933 2.0125 28.9975 1.1663 0.5826 -11.5290 'International Tables Vol C 4.2.6.8 and 6.1.1.4'
O 0.0106 0.0060 3.0485 13.2771 2.2868 5.7011 1.5463 0.3239 0.8670 32.9089 0.2508 'International Tables Vol C 4.2.6.8 and 6.1.1.4'

loop_
_geom_angle_atom_site_label_1
_geom_angle_site_symmetry_1
_geom_angle_atom_site_label_2
_geom_angle_site_symmetry_2
_geom_angle_atom_site_label_3
_geom_angle_site_symmetry_3
_geom_angle
_geom_angle_publ_flag
N7 . Cu1 . N18 . 166.48(15) yes
N7 . Cu1 . O1 . 91.71(13) yes
N18 . Cu1 . O1 . 88.96(13) yes
N7 . Cu1 . O2 . 80.81(11) yes
N18 . Cu1 . O2 . 89.06(11) yes
O1 . Cu1 . O2 . 51.72(11) yes
N7 . Cu1 . O4 . 88.98(13) yes
N18 . Cu1 . O4 . 91.69(13) yes
O1 . Cu1 . O4 . 174.28(15) yes
O2 . Cu1 . O4 . 133.97(13) yes
N7 . Cu1 . O5 . 85.25(13) yes
N18 . Cu1 . O5 . 84.54(13) yes
O1 . Cu1 . O5 . 133.68(13) yes
O2 . Cu1 . O5 . 82.29(11) yes
O4 . Cu1 . O5 . 52.04(14) yes
N7 . Cu1 . O7 . 95.52(13) yes
N18 . Cu1 . O7 . 97.98(13) yes
O1 . Cu1 . O7 . 90.00(14) yes
O2 . Cu1 . O7 . 141.09(12) yes
O4 . Cu1 . O7 . 84.28(15) yes
O5 . Cu1 . O7 . 136.32(14) yes
N17 1_564 Cu2 . N8 . 166.46(13) yes
N17 1_564 Cu2 . O8 . 89.48(11) yes
N8 . Cu2 . O8 . 89.17(11) yes
N17 1_564 Cu2 . O9 . 80.57(11) yes
N8 . Cu2 . O9 . 87.98(10) yes
O8 . Cu2 . O9 . 52.13(10) yes
N17 1_564 Cu2 . O11 . 90.16(12) yes
N8 . Cu2 . O11 . 92.11(12) yes
O8 . Cu2 . O11 . 176.01(14) yes
O9 . Cu2 . O11 . 131.68(13) yes
N17 1_564 Cu2 . O12 . 84.76(12) yes
N8 . Cu2 . O12 . 86.50(12) yes
O8 . Cu2 . O12 . 133.97(12) yes
O9 . Cu2 . O12 . 81.90(10) yes
O11 . Cu2 . O12 . 49.93(14) yes
N17 1_564 Cu2 . O14 . 96.44(12) yes
N8 . Cu2 . O14 . 97.06(11) yes
O8 . Cu2 . O14 . 91.73(12) yes
O9 . Cu2 . O14 . 143.55(11) yes
O11 . Cu2 . O14 . 84.37(15) yes
O12 . Cu2 . O14 . 134.29(12) yes
N1 . Fe1 . N2 . 80.89(11) yes
N1 . Fe1 . N3 . 161.73(11) yes
N2 . Fe1 . N3 . 81.03(12) yes
N1 . Fe1 . N4 . 91.02(11) yes
N2 . Fe1 . N4 . 100.99(11) yes
N3 . Fe1 . N4 . 94.92(11) yes
N1 . Fe1 . N5 . 98.08(11) yes
N2 . Fe1 . N5 . 178.09(12) yes
N3 . Fe1 . N5 . 99.93(11) yes
N4 . Fe1 . N5 . 80.60(11) yes
N1 . Fe1 . N6 . 91.24(11) yes
N2 . Fe1 . N6 . 97.07(11) yes
N3 . Fe1 . N6 . 88.45(11) yes
N4 . Fe1 . N6 . 161.93(10) yes
N5 . Fe1 . N6 . 81.33(11) yes
N11 . Fe2 . N12 . 81.25(11) yes
N11 . Fe2 . N13 . 162.05(11) yes
N12 . Fe2 . N13 . 80.89(11) yes
N11 . Fe2 . N14 . 89.87(11) yes
N12 . Fe2 . N14 . 100.59(10) yes
N13 . Fe2 . N14 . 95.22(11) yes
N11 . Fe2 . N15 . 98.62(11) yes
N12 . Fe2 . N15 . 178.36(11) yes
N13 . Fe2 . N15 . 99.17(11) yes
N14 . Fe2 . N15 . 81.04(10) yes
N11 . Fe2 . N16 . 91.36(11) yes
N12 . Fe2 . N16 . 97.12(10) yes
N13 . Fe2 . N16 . 89.01(11) yes
N14 . Fe2 . N16 . 162.23(10) yes
N15 . Fe2 . N16 . 81.25(10) yes
Fe1 . N1 . C1 . 127.2(2) yes
Fe1 . N1 . C5 . 115.0(2) yes
C1 . N1 . C5 . 117.9(3) yes
Fe1 . N2 . C6 . 119.4(2) yes
Fe1 . N2 . C10 . 119.5(2) yes
C6 . N2 . C10 . 120.7(3) yes
Fe1 . N3 . C11 . 114.5(2) yes
Fe1 . N3 . C15 . 127.3(2) yes
C11 . N3 . C15 . 118.0(3) yes
Fe1 . N4 . C16 . 127.2(2) yes
Fe1 . N4 . C20 . 115.0(2) yes
C16 . N4 . C20 . 117.7(3) yes
Fe1 . N5 . C21 . 119.9(2) yes
Fe1 . N5 . C25 . 119.4(2) yes
C21 . N5 . C25 . 120.6(3) yes
Fe1 . N6 . C26 . 113.9(2) yes
Fe1 . N6 . C30 . 127.8(2) yes
C26 . N6 . C30 . 118.2(3) yes
Cu1 . N7 . C31 . 120.8(3) yes
Cu1 . N7 . C35 . 120.5(3) yes
C31 . N7 . C35 . 118.5(3) yes
Cu2 . N8 . C36 . 124.3(2) yes
Cu2 . N8 . C40 . 117.9(2) yes
C36 . N8 . C40 . 117.6(3) yes
O1 . N9 . O2 . 119.0(4) yes
O1 . N9 . O3 . 118.1(4) yes
O2 . N9 . O3 . 122.9(4) yes
O4 . N10 . O5 . 120.0(4) yes
O4 . N10 . O6 . 122.7(5) yes
O5 . N10 . O6 . 117.3(5) yes
Fe2 . N11 . C41 . 127.0(2) yes
Fe2 . N11 . C45 . 114.7(2) yes
C41 . N11 . C45 . 118.3(3) yes
Fe2 . N12 . C46 . 119.1(2) yes
Fe2 . N12 . C50 . 119.4(2) yes
C46 . N12 . C50 . 121.1(3) yes
Fe2 . N13 . C51 . 114.9(2) yes
Fe2 . N13 . C55 . 127.5(2) yes
C51 . N13 . C55 . 117.5(3) yes
Fe2 . N14 . C56 . 127.7(2) yes
Fe2 . N14 . C60 . 114.51(19) yes
C56 . N14 . C60 . 117.5(3) yes
Fe2 . N15 . C61 . 120.0(2) yes
Fe2 . N15 . C65 . 119.2(2) yes
C61 . N15 . C65 . 120.8(3) yes
Fe2 . N16 . C66 . 114.34(19) yes
Fe2 . N16 . C70 . 127.7(2) yes
C66 . N16 . C70 . 118.0(3) yes
Cu2 1_546 N17 . C71 . 120.5(2) yes
Cu2 1_546 N17 . C75 . 121.5(2) yes
C71 . N17 . C75 . 117.9(3) yes
Cu1 . N18 . C76 . 122.2(3) yes
Cu1 . N18 . C80 . 119.8(2) yes
C76 . N18 . C80 . 117.4(3) yes
O11 . N19 . O12 . 119.0(4) yes
O11 . N19 . O13 . 123.3(4) yes
O12 . N19 . O13 . 117.7(5) yes
O8 . N20 . O9 . 118.8(3) yes
O8 . N20 . O10 . 118.3(3) yes
O9 . N20 . O10 . 122.9(3) yes
N1 . C1 . C2 . 122.8(3) yes
N1 . C1 . H11 . 118.6 no
C2 . C1 . H11 . 118.6 no
C1 . C2 . C3 . 118.9(3) yes
C1 . C2 . H21 . 120.6 no
C3 . C2 . H21 . 120.6 no
C2 . C3 . C4 . 119.4(4) yes
C2 . C3 . H31 . 120.3 no
C4 . C3 . H31 . 120.3 no
C3 . C4 . C5 . 119.0(3) yes
C3 . C4 . H41 . 120.5 no
C5 . C4 . H41 . 120.5 no
C4 . C5 . N1 . 122.0(3) yes
C4 . C5 . C6 . 125.0(3) yes
N1 . C5 . C6 . 113.0(3) yes
C5 . C6 . N2 . 111.6(3) yes
C5 . C6 . C7 . 127.4(3) yes
N2 . C6 . C7 . 120.9(3) yes
C6 . C7 . C8 . 118.9(3) yes
C6 . C7 . H71 . 120.6 no
C8 . C7 . H71 . 120.5 no
C7 . C8 . C9 . 119.2(3) yes
C7 . C8 . C33 . 121.0(3) yes
C9 . C8 . C33 . 119.7(3) yes
C8 . C9 . C10 . 119.3(3) yes
C8 . C9 . H91 . 120.4 no
C10 . C9 . H91 . 120.4 no
C9 . C10 . N2 . 121.0(3) yes
C9 . C10 . C11 . 126.8(3) yes
N2 . C10 . C11 . 112.0(3) yes
C10 . C11 . N3 . 112.9(3) yes
C10 . C11 . C12 . 125.1(3) yes
N3 . C11 . C12 . 121.9(3) yes
C11 . C12 . C13 . 119.8(3) yes
C11 . C12 . H121 . 120.1 no
C13 . C12 . H121 . 120.1 no
C12 . C13 . C14 . 118.7(4) yes
C12 . C13 . H131 . 120.7 no
C14 . C13 . H131 . 120.6 no
C13 . C14 . C15 . 119.5(3) yes
C13 . C14 . H141 . 120.2 no
C15 . C14 . H141 . 120.2 no
C14 . C15 . N3 . 122.1(3) yes
C14 . C15 . H151 . 118.9 no
N3 . C15 . H151 . 118.9 no
N4 . C16 . C17 . 122.1(3) yes
N4 . C16 . H161 . 118.9 no
C17 . C16 . H161 . 119.0 no
C16 . C17 . C18 . 119.6(3) yes
C16 . C17 . H171 . 120.2 no
C18 . C17 . H171 . 120.2 no
C17 . C18 . C19 . 119.1(3) yes
C17 . C18 . H181 . 120.4 no
C19 . C18 . H181 . 120.5 no
C18 . C19 . C20 . 118.6(3) yes
C18 . C19 . H191 . 120.7 no
C20 . C19 . H191 . 120.7 no
C19 . C20 . N4 . 122.9(3) yes
C19 . C20 . C21 . 124.2(3) yes
N4 . C20 . C21 . 112.9(3) yes
C20 . C21 . N5 . 111.5(3) yes
C20 . C21 . C22 . 127.4(3) yes
N5 . C21 . C22 . 121.0(3) yes
C21 . C22 . C23 . 118.7(3) yes
C21 . C22 . H221 . 120.7 no
C23 . C22 . H221 . 120.6 no
C22 . C23 . C24 . 119.9(3) yes
C22 . C23 . C38 . 118.4(3) yes
C24 . C23 . C38 . 121.7(3) yes
C23 . C24 . C25 . 118.4(3) yes
C23 . C24 . H241 . 120.8 no
C25 . C24 . H241 . 120.8 no
C24 . C25 . N5 . 121.3(3) yes
C24 . C25 . C26 . 127.4(3) yes
N5 . C25 . C26 . 111.2(3) yes
C25 . C26 . N6 . 113.9(3) yes
C25 . C26 . C27 . 124.5(3) yes
N6 . C26 . C27 . 121.6(3) yes
C26 . C27 . C28 . 119.4(3) yes
C26 . C27 . H271 . 120.3 no
C28 . C27 . H271 . 120.3 no
C27 . C28 . C29 . 118.9(3) yes
C27 . C28 . H281 . 120.6 no
C29 . C28 . H281 . 120.6 no
C28 . C29 . C30 . 119.3(3) yes
C28 . C29 . H291 . 120.3 no
C30 . C29 . H291 . 120.3 no
C29 . C30 . N6 . 122.5(3) yes
C29 . C30 . H301 . 118.7 no
N6 . C30 . H301 . 118.7 no
N7 . C31 . C32 . 122.6(4) yes
N7 . C31 . H311 . 118.7 no
C32 . C31 . H311 . 118.7 no
C31 . C32 . C33 . 118.6(4) yes
C31 . C32 . H321 . 120.7 no
C33 . C32 . H321 . 120.7 no
C8 . C33 . C32 . 121.4(3) yes
C8 . C33 . C34 . 119.9(3) yes
C32 . C33 . C34 . 118.7(3) yes
C33 . C34 . C35 . 118.8(4) yes
C33 . C34 . H341 . 120.6 no
C35 . C34 . H341 . 120.6 no
C34 . C35 . N7 . 122.8(4) yes
C34 . C35 . H351 . 118.6 no
N7 . C35 . H351 . 118.6 no
N8 . C36 . C37 . 123.0(3) yes
N8 . C36 . H361 . 118.5 no
C37 . C36 . H361 . 118.5 no
C36 . C37 . C38 . 119.1(3) yes
C36 . C37 . H371 . 120.4 no
C38 . C37 . H371 . 120.4 no
C23 . C38 . C37 . 121.7(3) yes
C23 . C38 . C39 . 120.8(3) yes
C37 . C38 . C39 . 117.5(3) yes
C38 . C39 . C40 . 120.1(3) yes
C38 . C39 . H391 . 120.0 no
C40 . C39 . H391 . 120.0 no
C39 . C40 . N8 . 122.6(3) yes
C39 . C40 . H401 . 118.7 no
N8 . C40 . H401 . 118.7 no
N11 . C41 . C42 . 122.6(3) yes
N11 . C41 . H411 . 118.7 no
C42 . C41 . H411 . 118.7 no
C41 . C42 . C43 . 119.1(3) yes
C41 . C42 . H421 . 120.4 no
C43 . C42 . H421 . 120.4 no
C42 . C43 . C44 . 119.0(3) yes
C42 . C43 . H431 . 120.5 no
C44 . C43 . H431 . 120.5 no
C43 . C44 . C45 . 119.0(3) yes
C43 . C44 . H441 . 120.5 no
C45 . C44 . H441 . 120.5 no
C44 . C45 . N11 . 122.0(3) yes
C44 . C45 . C46 . 125.0(3) yes
N11 . C45 . C46 . 113.0(3) yes
C45 . C46 . N12 . 111.7(3) yes
C45 . C46 . C47 . 127.3(3) yes
N12 . C46 . C47 . 120.9(3) yes
C46 . C47 . C48 . 118.8(3) yes
C46 . C47 . H471 . 120.6 no
C48 . C47 . H471 . 120.6 no
C47 . C48 . C49 . 119.6(3) yes
C47 . C48 . C73 . 121.2(3) yes
C49 . C48 . C73 . 119.1(3) yes
C48 . C49 . C50 . 118.8(3) yes
C48 . C49 . H491 . 120.6 no
C50 . C49 . H491 . 120.6 no
C49 . C50 . N12 . 120.7(3) yes
C49 . C50 . C51 . 126.8(3) yes
N12 . C50 . C51 . 112.2(3) yes
C50 . C51 . N13 . 112.6(3) yes
C50 . C51 . C52 . 124.9(3) yes
N13 . C51 . C52 . 122.3(3) yes
C51 . C52 . C53 . 118.7(3) yes
C51 . C52 . H521 . 120.6 no
C53 . C52 . H521 . 120.6 no
C52 . C53 . C54 . 119.2(3) yes
C52 . C53 . H531 . 120.4 no
C54 . C53 . H531 . 120.4 no
C53 . C54 . C55 . 119.5(3) yes
C53 . C54 . H541 . 120.2 no
C55 . C54 . H541 . 120.2 no
C54 . C55 . N13 . 122.6(3) yes
C54 . C55 . H551 . 118.7 no
N13 . C55 . H551 . 118.7 no
N14 . C56 . C57 . 122.5(3) yes
N14 . C56 . H561 . 118.8 no
C57 . C56 . H561 . 118.7 no
C56 . C57 . C58 . 119.5(3) yes
C56 . C57 . H571 . 120.2 no
C58 . C57 . H571 . 120.2 no
C57 . C58 . C59 . 118.9(3) yes
C57 . C58 . H581 . 120.5 no
C59 . C58 . H581 . 120.6 no
C58 . C59 . C60 . 119.3(3) yes
C58 . C59 . H591 . 120.3 no
C60 . C59 . H591 . 120.3 no
C59 . C60 . N14 . 122.2(3) yes
C59 . C60 . C61 . 124.9(3) yes
N14 . C60 . C61 . 112.9(3) yes
C60 . C61 . N15 . 111.4(3) yes
C60 . C61 . C62 . 127.1(3) yes
N15 . C61 . C62 . 121.3(3) yes
C61 . C62 . C63 . 118.7(3) yes
C61 . C62 . H621 . 120.7 no
C63 . C62 . H621 . 120.7 no
C62 . C63 . C64 . 119.5(3) yes
C62 . C63 . C78 . 119.5(3) yes
C64 . C63 . C78 . 120.8(3) yes
C63 . C64 . C65 . 118.9(3) yes
C63 . C64 . H641 . 120.5 no
C65 . C64 . H641 . 120.5 no
C64 . C65 . N15 . 120.7(3) yes
C64 . C65 . C66 . 127.4(3) yes
N15 . C65 . C66 . 111.8(3) yes
C65 . C66 . N16 . 113.4(3) yes
C65 . C66 . C67 . 124.4(3) yes
N16 . C66 . C67 . 122.3(3) yes
C66 . C67 . C68 . 118.6(3) yes
C66 . C67 . H671 . 120.7 no
C68 . C67 . H671 . 120.7 no
C67 . C68 . C69 . 119.4(3) yes
C67 . C68 . H681 . 120.3 no
C69 . C68 . H681 . 120.3 no
C68 . C69 . C70 . 118.8(3) yes
C68 . C69 . H691 . 120.6 no
C70 . C69 . H691 . 120.6 no
C69 . C70 . N16 . 122.9(3) yes
C69 . C70 . H701 . 118.5 no
N16 . C70 . H701 . 118.5 no
N17 . C71 . C72 . 123.3(3) yes
N17 . C71 . H711 . 118.4 no
C72 . C71 . H711 . 118.4 no
C71 . C72 . C73 . 119.0(3) yes
C71 . C72 . H721 . 120.5 no
C73 . C72 . H721 . 120.5 no
C48 . C73 . C72 . 120.7(3) yes
C48 . C73 . C74 . 121.7(3) yes
C72 . C73 . C74 . 117.6(3) yes
C73 . C74 . C75 . 119.6(3) yes
C73 . C74 . H741 . 120.2 no
C75 . C74 . H741 . 120.2 no
C74 . C75 . N17 . 122.7(3) yes
C74 . C75 . H751 . 118.7 no
N17 . C75 . H751 . 118.7 no
N18 . C76 . C77 . 122.4(4) yes
N18 . C76 . H761 . 118.8 no
C77 . C76 . H761 . 118.8 no
C76 . C77 . C78 . 119.9(4) yes
C76 . C77 . H771 . 120.0 no
C78 . C77 . H771 . 120.0 no
C63 . C78 . C77 . 121.2(3) yes
C63 . C78 . C79 . 121.0(3) yes
C77 . C78 . C79 . 117.6(3) yes
C78 . C79 . C80 . 119.1(3) yes
C78 . C79 . H791 . 120.5 no
C80 . C79 . H791 . 120.4 no
C79 . C80 . N18 . 123.5(3) yes
C79 . C80 . H801 . 118.2 no
N18 . C80 . H801 . 118.2 no
N9 . O1 . Cu1 . 112.2(3) yes
N9 . O2 . Cu1 . 77.1(2) yes
N10 . O4 . Cu1 . 112.9(3) yes
N10 . O5 . Cu1 . 74.9(3) yes
N20 . O8 . Cu2 . 110.8(2) yes
N20 . O9 . Cu2 . 78.2(2) yes
N19 . O11 . Cu2 . 114.6(3) yes
N19 . O12 . Cu2 . 76.1(3) yes
O21 . N23 . O22 . 119.0(3) yes
O21 . N23 . O23 . 121.1(3) yes
O22 . N23 . O23 . 119.8(4) yes
O24 . N24 . O25 . 121.2(5) yes
O24 . N24 . O26 . 119.6(4) yes
O25 . N24 . O26 . 119.2(5) yes
O27 . N25 . O28 . 111.3(10) yes
O27 . N25 . O29 . 118.8(12) yes
O28 . N25 . O29 . 129.6(11) yes
C82 . C81 . H811 . 109.4 no
C82 . C81 . H812 . 109.5 no
H811 . C81 . H812 . 109.5 no
C82 . C81 . H813 . 109.4 no
H811 . C81 . H813 . 109.5 no
H812 . C81 . H813 . 109.5 no
C81 . C82 . N21 . 161.2(10) yes
C84 . C83 . H831 . 109.5 no
C84 . C83 . H832 . 109.4 no
H831 . C83 . H832 . 109.5 no
C84 . C83 . H833 . 109.4 no
H831 . C83 . H833 . 109.5 no
H832 . C83 . H833 . 109.5 no
C83 . C84 . N22 . 176.3(7) yes
O30 . N26 . O31 . 105.1(7) yes
O30 . N26 . O32 . 126.2(7) yes
O31 . N26 . O32 . 128.7(7) yes
N26 . O30 . N27 . 72.7(6) yes
N26 . O31 . N27 . 71.7(6) yes
O31 . N27 . O30 . 109.0(8) yes
O31 . N27 . O33 . 127.4(10) yes
O30 . N27 . O33 . 121.1(10) yes
O35 . N28 . O36 . 117.5(10) yes
O35 . N28 . O37 . 114.7(9) yes
O36 . N28 . O37 . 127.5(12) yes
C86 . C85 . H851 . 109.5 no
C86 . C85 . H852 . 109.4 no
H851 . C85 . H852 . 109.5 no
C86 . C85 . H853 . 109.5 no
H851 . C85 . H853 . 109.5 no
H852 . C85 . H853 . 109.5 no
C85 . C86 . N29 . 174.4(13) yes

loop_
_geom_bond_atom_site_label_1
_geom_bond_site_symmetry_1
_geom_bond_atom_site_label_2
_geom_bond_site_symmetry_2
_geom_bond_distance
_geom_bond_publ_flag
Cu1 . N7 . 2.021(3) yes
Cu1 . N18 . 2.013(3) yes
Cu1 . O1 . 1.994(3) yes
Cu1 . O2 . 2.747(3) yes
Cu1 . O4 . 1.966(3) yes
Cu1 . O5 . 2.705(4) yes
Cu1 . O7 . 2.250(3) yes
Cu2 . N17 1_564 2.020(3) yes
Cu2 . N8 . 2.015(3) yes
Cu2 . O8 . 2.012(3) yes
Cu2 . O9 . 2.720(3) yes
Cu2 . O11 . 1.987(3) yes
Cu2 . O12 . 2.715(4) yes
Cu2 . O14 . 2.204(3) yes
Fe1 . N1 . 1.973(3) yes
Fe1 . N2 . 1.886(3) yes
Fe1 . N3 . 1.973(3) yes
Fe1 . N4 . 1.983(3) yes
Fe1 . N5 . 1.886(3) yes
Fe1 . N6 . 1.977(3) yes
Fe2 . N11 . 1.970(3) yes
Fe2 . N12 . 1.882(2) yes
Fe2 . N13 . 1.974(3) yes
Fe2 . N14 . 1.974(3) yes
Fe2 . N15 . 1.879(2) yes
Fe2 . N16 . 1.974(3) yes
N1 . C1 . 1.348(4) yes
N1 . C5 . 1.369(4) yes
N2 . C6 . 1.353(4) yes
N2 . C10 . 1.342(4) yes
N3 . C11 . 1.376(4) yes
N3 . C15 . 1.350(4) yes
N4 . C16 . 1.350(4) yes
N4 . C20 . 1.366(4) yes
N5 . C21 . 1.351(4) yes
N5 . C25 . 1.354(4) yes
N6 . C26 . 1.373(4) yes
N6 . C30 . 1.342(4) yes
N7 . C31 . 1.341(5) yes
N7 . C35 . 1.340(5) yes
N8 . C36 . 1.347(4) yes
N8 . C40 . 1.359(5) yes
N9 . O1 . 1.284(5) yes
N9 . O2 . 1.241(5) yes
N9 . O3 . 1.240(5) yes
N10 . O4 . 1.203(5) yes
N10 . O5 . 1.284(6) yes
N10 . O6 . 1.243(5) yes
N11 . C41 . 1.357(4) yes
N11 . C45 . 1.365(4) yes
N12 . C46 . 1.348(4) yes
N12 . C50 . 1.344(4) yes
N13 . C51 . 1.370(4) yes
N13 . C55 . 1.351(4) yes
N14 . C56 . 1.349(4) yes
N14 . C60 . 1.377(4) yes
N15 . C61 . 1.348(4) yes
N15 . C65 . 1.353(4) yes
N16 . C66 . 1.366(4) yes
N16 . C70 . 1.345(4) yes
N17 . C71 . 1.341(5) yes
N17 . C75 . 1.338(5) yes
N18 . C76 . 1.351(5) yes
N18 . C80 . 1.335(5) yes
N19 . O11 . 1.180(5) yes
N19 . O12 . 1.247(5) yes
N19 . O13 . 1.265(5) yes
N20 . O8 . 1.290(4) yes
N20 . O9 . 1.236(4) yes
N20 . O10 . 1.237(4) yes
C1 . C2 . 1.384(6) yes
C1 . H11 . 0.960 no
C2 . C3 . 1.388(5) yes
C2 . H21 . 0.960 no
C3 . C4 . 1.381(5) yes
C3 . H31 . 0.960 no
C4 . C5 . 1.390(5) yes
C4 . H41 . 0.960 no
C5 . C6 . 1.470(5) yes
C6 . C7 . 1.389(4) yes
C7 . C8 . 1.398(5) yes
C7 . H71 . 0.960 no
C8 . C9 . 1.391(5) yes
C8 . C33 . 1.491(4) yes
C9 . C10 . 1.389(4) yes
C9 . H91 . 0.960 no
C10 . C11 . 1.469(5) yes
C11 . C12 . 1.376(5) yes
C12 . C13 . 1.389(6) yes
C12 . H121 . 0.960 no
C13 . C14 . 1.384(5) yes
C13 . H131 . 0.960 no
C14 . C15 . 1.393(5) yes
C14 . H141 . 0.960 no
C15 . H151 . 0.960 no
C16 . C17 . 1.384(5) yes
C16 . H161 . 0.960 no
C17 . C18 . 1.390(5) yes
C17 . H171 . 0.960 no
C18 . C19 . 1.380(5) yes
C18 . H181 . 0.960 no
C19 . C20 . 1.386(4) yes
C19 . H191 . 0.960 no
C20 . C21 . 1.476(4) yes
C21 . C22 . 1.391(4) yes
C22 . C23 . 1.399(5) yes
C22 . H221 . 0.960 no
C23 . C24 . 1.397(4) yes
C23 . C38 . 1.483(4) yes
C24 . C25 . 1.389(4) yes
C24 . H241 . 0.960 no
C25 . C26 . 1.469(4) yes
C26 . C27 . 1.384(4) yes
C27 . C28 . 1.386(5) yes
C27 . H271 . 0.960 no
C28 . C29 . 1.386(5) yes
C28 . H281 . 0.960 no
C29 . C30 . 1.383(5) yes
C29 . H291 . 0.960 no
C30 . H301 . 0.960 no
C31 . C32 . 1.403(5) yes
C31 . H311 . 0.960 no
C32 . C33 . 1.391(6) yes
C32 . H321 . 0.960 no
C33 . C34 . 1.399(5) yes
C34 . C35 . 1.392(5) yes
C34 . H341 . 0.960 no
C35 . H351 . 0.960 no
C36 . C37 . 1.390(4) yes
C36 . H361 . 0.960 no
C37 . C38 . 1.407(5) yes
C37 . H371 . 0.960 no
C38 . C39 . 1.393(5) yes
C39 . C40 . 1.380(4) yes
C39 . H391 . 0.960 no
C40 . H401 . 0.960 no
C41 . C42 . 1.378(5) yes
C41 . H411 . 0.960 no
C42 . C43 . 1.395(5) yes
C42 . H421 . 0.960 no
C43 . C44 . 1.394(5) yes
C43 . H431 . 0.960 no
C44 . C45 . 1.391(5) yes
C44 . H441 . 0.960 no
C45 . C46 . 1.476(4) yes
C46 . C47 . 1.392(4) yes
C47 . C48 . 1.397(5) yes
C47 . H471 . 0.960 no
C48 . C49 . 1.392(5) yes
C48 . C73 . 1.486(4) yes
C49 . C50 . 1.402(4) yes
C49 . H491 . 0.960 no
C50 . C51 . 1.467(5) yes
C51 . C52 . 1.388(5) yes
C52 . C53 . 1.382(5) yes
C52 . H521 . 0.960 no
C53 . C54 . 1.388(5) yes
C53 . H531 . 0.960 no
C54 . C55 . 1.373(5) yes
C54 . H541 . 0.960 no
C55 . H551 . 0.960 no
C56 . C57 . 1.384(5) yes
C56 . H561 . 0.960 no
C57 . C58 . 1.384(5) yes
C57 . H571 . 0.960 no
C58 . C59 . 1.385(5) yes
C58 . H581 . 0.960 no
C59 . C60 . 1.379(4) yes
C59 . H591 . 0.960 no
C60 . C61 . 1.475(4) yes
C61 . C62 . 1.388(4) yes
C62 . C63 . 1.398(5) yes
C62 . H621 . 0.960 no
C63 . C64 . 1.402(4) yes
C63 . C78 . 1.489(4) yes
C64 . C65 . 1.390(4) yes
C64 . H641 . 0.960 no
C65 . C66 . 1.466(4) yes
C66 . C67 . 1.389(4) yes
C67 . C68 . 1.388(4) yes
C67 . H671 . 0.960 no
C68 . C69 . 1.391(5) yes
C68 . H681 . 0.960 no
C69 . C70 . 1.381(5) yes
C69 . H691 . 0.960 no
C70 . H701 . 0.960 no
C71 . C72 . 1.383(5) yes
C71 . H711 . 0.960 no
C72 . C73 . 1.405(5) yes
C72 . H721 . 0.960 no
C73 . C74 . 1.386(5) yes
C74 . C75 . 1.394(4) yes
C74 . H741 . 0.960 no
C75 . H751 . 0.960 no
C76 . C77 . 1.376(5) yes
C76 . H761 . 0.960 no
C77 . C78 . 1.397(6) yes
C77 . H771 . 0.960 no
C78 . C79 . 1.382(5) yes
C79 . C80 . 1.386(5) yes
C79 . H791 . 0.960 no
C80 . H801 . 0.960 no
O18 . O19 . 1.200(19) yes
N21 . C82 . 1.141(9) yes
N22 . C84 . 1.147(8) yes
N23 . O21 . 1.265(5) yes
N23 . O22 . 1.214(4) yes
N23 . O23 . 1.246(5) yes
N24 . O24 . 1.237(5) yes
N24 . O25 . 1.228(5) yes
N24 . O26 . 1.224(6) yes
N25 . O29 2_567 1.607(19) yes
N25 . O28 2_567 1.39(2) yes
N25 . O27 2_567 0.908(12) yes
N25 . O27 . 1.293(8) yes
N25 . O28 . 1.296(9) yes
N25 . O29 . 1.288(8) yes
C81 . C82 . 1.527(11) yes
C81 . H811 . 0.960 no
C81 . H812 . 0.960 no
C81 . H813 . 0.960 no
C83 . C84 . 1.492(8) yes
C83 . H831 . 0.960 no
C83 . H832 . 0.960 no
C83 . H833 . 0.960 no
O27 . O29 2_567 1.278(14) yes
O27 . O28 2_567 1.173(14) yes
O28 . O29 2_567 1.491(14) yes
N26 . O30 . 1.313(7) yes
N26 . O31 . 1.327(7) yes
N26 . O32 . 1.339(7) yes
O30 . N27 . 1.277(8) yes
O31 . N27 . 1.296(8) yes
N27 . O33 . 1.289(9) yes
N28 . O35 . 1.263(8) yes
N28 . O36 . 1.262(8) yes
N28 . O37 . 1.275(8) yes
N29 . C86 . 1.168(11) yes
C85 . C86 . 1.503(12) yes
C85 . H851 . 0.960 no
C85 . H852 . 0.960 no
C85 . H853 . 0.960 no
